data_1542783
loop_
_publ_author_name
'Nalla, Venkatram'
'Medishetty, Raghavender'
'Wang, Yue'
'Bai, Zhaozhi'
'Sun, Handong'
'Wei, Ji.'
'Vittal, Jagadese J.'

_publ_section_title
;
 Second harmonic generation from the `centrosymmetric' crystals
;
_journal_issue 3
_journal_name_full IUCrJ
_journal_page_first 317
_journal_page_last 321
_journal_paper_doi 10.1107/S2052252515002183
_journal_volume 2
_journal_year 2015
_chemical_formula_sum 'C54 H42 N2 O8 Zn2'
_chemical_formula_weight 977.64
_chemical_name_systematic
; 
 ? 
;
_space_group_IT_number 9
_symmetry_cell_setting monoclinic
_symmetry_space_group_name_Hall 'C -2yc'
_symmetry_space_group_name_H-M 'C 1 c 1'
_atom_sites_solution_hydrogens geom
_atom_sites_solution_primary direct
_atom_sites_solution_secondary difmap
_audit_creation_method SHELXL-97
_cell_angle_alpha 90.00
_cell_angle_beta 108.4920(10)
_cell_angle_gamma 90.00
_cell_formula_units_Z 4
_cell_length_a 24.525(2)
_cell_length_b 12.1433(11)
_cell_length_c 15.4964(14)
_cell_measurement_reflns_used 8646
_cell_measurement_temperature 95(2)
_cell_measurement_theta_max 28.32
_cell_measurement_theta_min 2.17
_cell_volume 4376.8(7)
_computing_cell_refinement 'Bruker SAINT'
_computing_data_collection 'Bruker APEX2'
_computing_data_reduction 'Bruker SAINT'
_computing_molecular_graphics 'Bruker SHELXTL'
_computing_publication_material 'Bruker SHELXTL'
_computing_structure_refinement 'SHELXL-97 (Sheldrick, 2008)'
_computing_structure_solution 'SHELXS-97 (Sheldrick, 2008)'
_diffrn_ambient_temperature 95(2)
_diffrn_measured_fraction_theta_full 1.000
_diffrn_measured_fraction_theta_max 1.000
_diffrn_measurement_device_type 'Bruker APEX-II CCD'
_diffrn_measurement_method '\f and \w scans'
_diffrn_radiation_monochromator graphite
_diffrn_radiation_source 'fine-focus sealed tube'
_diffrn_radiation_type MoK\a
_diffrn_radiation_wavelength 0.71073
_diffrn_reflns_av_R_equivalents 0.0245
_diffrn_reflns_av_sigmaI/netI 0.0390
_diffrn_reflns_limit_h_max 31
_diffrn_reflns_limit_h_min -25
_diffrn_reflns_limit_k_max 15
_diffrn_reflns_limit_k_min -13
_diffrn_reflns_limit_l_max 19
_diffrn_reflns_limit_l_min -20
_diffrn_reflns_number 15383
_diffrn_reflns_theta_full 27.49
_diffrn_reflns_theta_max 27.49
_diffrn_reflns_theta_min 1.75
_exptl_absorpt_coefficient_mu 1.158
_exptl_absorpt_correction_T_max 0.7529
_exptl_absorpt_correction_T_min 0.5633
_exptl_absorpt_correction_type multi-scan
_exptl_absorpt_process_details 'SADABS (Sheldrick, 2010)'
_exptl_crystal_colour Colourless
_exptl_crystal_density_diffrn 1.484
_exptl_crystal_density_method 'not measured'
_exptl_crystal_description Block
_exptl_crystal_F_000 2016
_exptl_crystal_size_max 0.56
_exptl_crystal_size_mid 0.36
_exptl_crystal_size_min 0.26
_refine_diff_density_max 0.718
_refine_diff_density_min -0.554
_refine_diff_density_rms 0.079
_refine_ls_abs_structure_details 'Flack H D (1983), Acta Cryst. A39, 876-881'
_refine_ls_abs_structure_Flack 0.37(3)
_refine_ls_extinction_method none
_refine_ls_goodness_of_fit_ref 1.032
_refine_ls_hydrogen_treatment constr
_refine_ls_matrix_type full
_refine_ls_number_parameters 325
_refine_ls_number_reflns 8859
_refine_ls_number_restraints 2
_refine_ls_restrained_S_all 1.031
_refine_ls_R_factor_all 0.0419
_refine_ls_R_factor_gt 0.0372
_refine_ls_shift/su_max 0.000
_refine_ls_shift/su_mean 0.000
_refine_ls_structure_factor_coef Fsqd
_refine_ls_weighting_details 'calc w=1/[\s^2^(Fo^2^)+(0.0481P)^2^+9.1876P] where P=(Fo^2^+2Fc^2^)/3'
_refine_ls_weighting_scheme calc
_refine_ls_wR_factor_gt 0.0966
_refine_ls_wR_factor_ref 0.1012
_reflns_number_gt 7911
_reflns_number_total 8859
_reflns_threshold_expression >2sigma(I)
_cod_data_source_file ed5004.cif
_cod_data_source_block e251
_cod_depositor_comments
;
The following automatic conversions were performed:

'_symmetry_cell_setting' value 'Monoclinic' changed to 'monoclinic'
according to
/usr/data/users/saulius/automatic-downloads/current/IUCr/lib/dictionaries/cif_core.dic
dictionary named 'cif_core.dic' version 2.4.2 from 2011-04-26.

'_exptl_absorpt_correction_type' value 'Multi-scan' changed to
'multi-scan' according to
/usr/data/users/saulius/automatic-downloads/current/IUCr/lib/dictionaries/cif_core.dic
dictionary named 'cif_core.dic' version 2.4.2 from 2011-04-26.

Automatic conversion script
Id: cif_fix_values 4287 2015-11-16 14:04:37Z antanas 
;
_cod_original_sg_symbol_H-M Cc
_cod_database_code 1542783
_publcif_datablock.id {8ca0b96d-9976-4629-9ca5-5ad0475cfbfa}

_publcif_info_exptl_table_max_cols 4
_publcif_info_exptl_table_use_headnotes n

loop_
_symmetry_equiv_pos_as_xyz
'x, y, z'
'x, -y, z+1/2'
'x+1/2, y+1/2, z'
'x+1/2, -y+1/2, z+1/2'

loop_
_atom_site_label
_atom_site_type_symbol
_atom_site_fract_x
_atom_site_fract_y
_atom_site_fract_z
_atom_site_U_iso_or_equiv
_atom_site_adp_type
_atom_site_occupancy
_atom_site_symmetry_multiplicity
_atom_site_calc_flag
_atom_site_refinement_flags
Zn1 Zn 0.332478(15) 0.50228(4) 0.254339(19) 0.01069(13) Uani 1 1 d .
Zn2 Zn 0.240107(15) 0.49766(4) 0.075194(19) 0.01019(13) Uani 1 1 d .
O1 O 0.28701(18) 0.6471(3) 0.2460(3) 0.0202(9) Uani 1 1 d .
O2 O 0.21530(17) 0.6473(3) 0.1136(2) 0.0155(8) Uani 1 1 d .
O3 O 0.26775(18) 0.4205(3) 0.2829(3) 0.0189(8) Uani 1 1 d .
O4 O 0.19638(19) 0.4209(3) 0.1488(2) 0.0198(9) Uani 1 1 d .
O5 O 0.35668(19) 0.3537(3) 0.2154(3) 0.0208(9) Uani 1 1 d .
O6 O 0.28539(18) 0.3519(3) 0.0827(3) 0.0203(9) Uani 1 1 d .
O7 O 0.37588(18) 0.5794(3) 0.1793(3) 0.0208(9) Uani 1 1 d .
O8 O 0.30478(18) 0.5791(3) 0.0477(2) 0.0169(8) Uani 1 1 d .
N1 N 0.3914(2) 0.5245(4) 0.3796(3) 0.0147(9) Uani 1 1 d .
C1 C 0.3794(3) 0.5808(4) 0.4446(3) 0.0139(10) Uiso 1 1 d .
H1 H 0.3421 0.6115 0.4320 0.017 Uiso 1 1 calc R
C2 C 0.4186(2) 0.5968(4) 0.5292(3) 0.0142(10) Uiso 1 1 d .
H2 H 0.4075 0.6358 0.5741 0.017 Uiso 1 1 calc R
C3 C 0.4740(2) 0.5569(4) 0.5498(3) 0.0123(9) Uiso 1 1 d .
C4 C 0.4858(3) 0.4941(4) 0.4829(4) 0.0144(11) Uiso 1 1 d .
H4 H 0.5227 0.4620 0.4941 0.017 Uiso 1 1 calc R
C5 C 0.4434(2) 0.4783(4) 0.3997(3) 0.0176(10) Uiso 1 1 d .
H5 H 0.4517 0.4330 0.3555 0.021 Uiso 1 1 calc R
C6 C 0.5187(2) 0.5725(4) 0.6376(3) 0.0153(10) Uiso 1 1 d .
H6 H 0.5554 0.5403 0.6457 0.018 Uiso 1 1 calc R
C7 C 0.5113(2) 0.6295(4) 0.7076(3) 0.0144(10) Uiso 1 1 d .
H7 H 0.4741 0.6586 0.6998 0.017 Uiso 1 1 calc R
C8 C 0.5559(2) 0.6504(4) 0.7948(3) 0.0138(10) Uiso 1 1 d .
C9 C 0.5422(3) 0.7160(5) 0.8592(4) 0.0191(11) Uiso 1 1 d .
H9 H 0.5046 0.7458 0.8458 0.023 Uiso 1 1 calc R
C10 C 0.5832(3) 0.7377(5) 0.9422(4) 0.0204(11) Uiso 1 1 d .
H10 H 0.5728 0.7815 0.9853 0.025 Uiso 1 1 calc R
C11 C 0.6370(2) 0.6990(4) 0.9639(3) 0.0169(11) Uiso 1 1 d .
H11 H 0.6643 0.7153 1.0214 0.020 Uiso 1 1 calc R
C12 C 0.6529(3) 0.6324(5) 0.8989(4) 0.0213(11) Uiso 1 1 d .
H12 H 0.6909 0.6044 0.9131 0.026 Uiso 1 1 calc R
C13 C 0.6130(3) 0.6096(5) 0.8167(4) 0.0194(11) Uiso 1 1 d .
H13 H 0.6235 0.5660 0.7737 0.023 Uiso 1 1 calc R
N2 N 0.1821(2) 0.4776(4) -0.0492(3) 0.0101(9) Uani 1 1 d .
C14 C 0.1280(2) 0.5150(4) -0.0674(3) 0.0125(10) Uiso 1 1 d .
H14 H 0.1185 0.5523 -0.0203 0.015 Uiso 1 1 calc R
C15 C 0.0857(3) 0.5029(4) -0.1496(4) 0.0183(13) Uiso 1 1 d .
H15 H 0.0485 0.5331 -0.1592 0.022 Uiso 1 1 calc R
C16 C 0.0985(2) 0.4446(4) -0.2197(3) 0.0145(10) Uiso 1 1 d .
C17 C 0.1539(2) 0.3988(4) -0.1995(3) 0.0149(10) Uiso 1 1 d .
H17 H 0.1636 0.3547 -0.2432 0.018 Uiso 1 1 calc R
C18 C 0.1941(3) 0.4188(4) -0.1155(3) 0.0142(10) Uiso 1 1 d .
H18 H 0.2319 0.3901 -0.1036 0.017 Uiso 1 1 calc R
C19 C 0.0538(2) 0.4253(4) -0.3072(3) 0.0153(10) Uiso 1 1 d .
H19 H 0.0165 0.4538 -0.3140 0.018 Uiso 1 1 calc R
C20 C 0.0606(2) 0.3716(5) -0.3776(3) 0.0166(10) Uiso 1 1 d .
H20 H 0.0981 0.3443 -0.3705 0.020 Uiso 1 1 calc R
C21 C 0.0165(2) 0.3498(4) -0.4656(3) 0.0146(10) Uiso 1 1 d .
C22 C -0.0383(2) 0.3924(4) -0.4872(3) 0.0164(11) Uiso 1 1 d .
H22 H -0.0486 0.4370 -0.4444 0.020 Uiso 1 1 calc R
C23 C -0.0787(3) 0.3701(5) -0.5717(4) 0.0227(12) Uiso 1 1 d .
H23 H -0.1158 0.4024 -0.5863 0.027 Uiso 1 1 calc R
C24 C -0.0667(3) 0.3040(4) -0.6331(3) 0.0191(11) Uiso 1 1 d .
H24 H -0.0955 0.2873 -0.6890 0.023 Uiso 1 1 calc R
C25 C -0.0102(2) 0.2592(4) -0.6132(4) 0.0171(10) Uiso 1 1 d .
H25 H -0.0005 0.2133 -0.6558 0.020 Uiso 1 1 calc R
C26 C 0.0303(3) 0.2847(5) -0.5296(4) 0.0167(11) Uiso 1 1 d .
H26 H 0.0683 0.2569 -0.5160 0.020 Uiso 1 1 calc R
C100 C 0.2464(3) 0.6919(5) 0.1857(4) 0.0172(11) Uiso 1 1 d .
C101 C 0.2342(2) 0.8114(4) 0.1985(3) 0.0150(10) Uiso 1 1 d .
C102 C 0.1902(3) 0.8677(5) 0.1360(4) 0.0180(11) Uiso 1 1 d .
H102 H 0.1642 0.8308 0.0856 0.022 Uiso 1 1 calc R
C103 C 0.1852(3) 0.9829(4) 0.1494(4) 0.0240(12) Uiso 1 1 d .
H103 H 0.1538 1.0201 0.1074 0.029 Uiso 1 1 calc R
C104 C 0.2174(2) 1.0375(4) 0.2098(3) 0.0233(10) Uiso 1 1 d .
H104 H 0.2114 1.1145 0.2131 0.028 Uiso 1 1 calc R
C105 C 0.2639(2) 0.9857(4) 0.2750(3) 0.0243(11) Uiso 1 1 d .
H105 H 0.2894 1.0271 0.3229 0.029 Uiso 1 1 calc R
C106 C 0.2718(2) 0.8718(4) 0.2679(3) 0.0223(11) Uiso 1 1 d .
H106 H 0.3032 0.8360 0.3111 0.027 Uiso 1 1 calc R
C200 C 0.2188(2) 0.3940(5) 0.2312(3) 0.0148(10) Uiso 1 1 d .
C201 C 0.1847(2) 0.3186(4) 0.2719(3) 0.0126(10) Uiso 1 1 d .
C202 C 0.2046(3) 0.2859(5) 0.3620(4) 0.0198(11) Uiso 1 1 d .
H202 H 0.2400 0.3141 0.4011 0.024 Uiso 1 1 calc R
C203 C 0.1732(3) 0.2120(5) 0.3956(4) 0.0221(12) Uiso 1 1 d .
H203 H 0.1869 0.1896 0.4575 0.027 Uiso 1 1 calc R
C204 C 0.1207(2) 0.1704(4) 0.3368(3) 0.0221(11) Uiso 1 1 d .
H204 H 0.0991 0.1193 0.3593 0.027 Uiso 1 1 calc R
C205 C 0.1018(3) 0.2016(5) 0.2524(4) 0.0206(12) Uiso 1 1 d .
H205 H 0.0667 0.1715 0.2140 0.025 Uiso 1 1 calc R
C206 C 0.1309(3) 0.2769(5) 0.2161(3) 0.0160(10) Uiso 1 1 d .
H206 H 0.1151 0.3005 0.1547 0.019 Uiso 1 1 calc R
C300 C 0.3258(2) 0.3072(4) 0.1439(3) 0.0106(9) Uiso 1 1 d .
C301 C 0.3372(2) 0.1882(4) 0.1302(3) 0.0134(10) Uiso 1 1 d .
C302 C 0.3828(3) 0.1331(5) 0.1927(3) 0.0165(10) Uiso 1 1 d .
H302 H 0.4081 0.1741 0.2413 0.020 Uiso 1 1 calc R
C303 C 0.3926(2) 0.0235(4) 0.1874(3) 0.0192(10) Uiso 1 1 d .
H303 H 0.4229 -0.0141 0.2312 0.023 Uiso 1 1 calc R
C304 C 0.3501(2) -0.0352(4) 0.1039(3) 0.0238(10) Uiso 1 1 d .
H304 H 0.3531 -0.1124 0.0966 0.029 Uiso 1 1 calc R
C305 C 0.3086(2) 0.0235(4) 0.0410(3) 0.0266(11) Uiso 1 1 d .
H305 H 0.2841 -0.0126 -0.0115 0.032 Uiso 1 1 calc R
C306 C 0.3019(2) 0.1334(4) 0.0528(3) 0.0184(10) Uiso 1 1 d .
H306 H 0.2730 0.1733 0.0082 0.022 Uiso 1 1 calc R
C400 C 0.3541(2) 0.6073(4) 0.0978(3) 0.0122(10) Uiso 1 1 d .
C401 C 0.3895(2) 0.6809(4) 0.0596(3) 0.0132(10) Uiso 1 1 d .
C402 C 0.4406(3) 0.7237(5) 0.1130(4) 0.0177(10) Uiso 1 1 d .
H402 H 0.4548 0.7028 0.1753 0.021 Uiso 1 1 calc R
C403 C 0.4723(3) 0.7968(5) 0.0793(4) 0.0233(12) Uiso 1 1 d .
H403 H 0.5081 0.8247 0.1167 0.028 Uiso 1 1 calc R
C404 C 0.4478(2) 0.8296(4) -0.0179(3) 0.0194(10) Uiso 1 1 d .
H404 H 0.4675 0.8805 -0.0439 0.023 Uiso 1 1 calc R
C405 C 0.3968(3) 0.7857(5) -0.0688(4) 0.0229(12) Uiso 1 1 d .
H405 H 0.3808 0.8067 -0.1308 0.027 Uiso 1 1 calc R
C406 C 0.3677(2) 0.7112(4) -0.0323(3) 0.0151(10) Uiso 1 1 d .
H406 H 0.3327 0.6801 -0.0697 0.018 Uiso 1 1 calc R

loop_
_atom_site_aniso_label
_atom_site_aniso_U_11
_atom_site_aniso_U_22
_atom_site_aniso_U_33
_atom_site_aniso_U_23
_atom_site_aniso_U_13
_atom_site_aniso_U_12
Zn1 0.0102(3) 0.0118(3) 0.0086(3) -0.00050(17) 0.0009(2) -0.00037(19)
Zn2 0.0101(3) 0.0114(3) 0.0077(3) -0.00004(17) 0.0009(2) -0.00108(19)
O1 0.016(2) 0.021(2) 0.0200(17) -0.0005(15) -0.0004(15) 0.0034(15)
O2 0.0145(19) 0.0146(19) 0.0153(16) -0.0054(13) 0.0018(14) -0.0022(14)
O3 0.012(2) 0.020(2) 0.0245(18) 0.0024(15) 0.0050(15) -0.0045(15)
O4 0.024(2) 0.026(2) 0.0087(15) 0.0062(15) 0.0045(15) -0.0055(17)
O5 0.027(2) 0.018(2) 0.0198(18) -0.0042(15) 0.0104(16) 0.0034(16)
O6 0.023(2) 0.0108(19) 0.0259(19) 0.0019(15) 0.0055(16) 0.0057(15)
O7 0.016(2) 0.025(2) 0.0244(18) 0.0028(16) 0.0093(16) -0.0014(16)
O8 0.019(2) 0.020(2) 0.0124(15) 0.0000(14) 0.0057(14) -0.0023(15)
N1 0.012(2) 0.020(2) 0.012(2) 0.0025(18) 0.0036(17) -0.001(2)
N2 0.014(2) 0.0060(17) 0.0096(19) -0.0037(15) 0.0025(16) -0.0010(17)

loop_
_atom_type_symbol
_atom_type_description
_atom_type_scat_dispersion_real
_atom_type_scat_dispersion_imag
_atom_type_scat_source
C C 0.0033 0.0016 'International Tables Vol C Tables 4.2.6.8 and 6.1.1.4'
H H 0.0000 0.0000 'International Tables Vol C Tables 4.2.6.8 and 6.1.1.4'
N N 0.0061 0.0033 'International Tables Vol C Tables 4.2.6.8 and 6.1.1.4'
O O 0.0106 0.0060 'International Tables Vol C Tables 4.2.6.8 and 6.1.1.4'
Zn Zn 0.2839 1.4301 'International Tables Vol C Tables 4.2.6.8 and 6.1.1.4'

loop_
_geom_angle_atom_site_label_1
_geom_angle_atom_site_label_2
_geom_angle_atom_site_label_3
_geom_angle
O7 Zn1 O3 158.91(17)
O7 Zn1 N1 98.16(18)
O3 Zn1 N1 102.91(18)
O7 Zn1 O5 89.08(17)
O3 Zn1 O5 87.32(18)
N1 Zn1 O5 102.32(19)
O7 Zn1 O1 86.69(17)
O3 Zn1 O1 89.21(18)
N1 Zn1 O1 98.78(18)
O5 Zn1 O1 158.86(17)
O7 Zn1 Zn2 81.80(12)
O3 Zn1 Zn2 77.20(11)
N1 Zn1 Zn2 172.59(15)
O5 Zn1 Zn2 85.09(11)
O1 Zn1 Zn2 73.81(10)
N2 Zn2 O4 98.27(18)
N2 Zn2 O8 102.69(17)
O4 Zn2 O8 159.03(16)
N2 Zn2 O2 101.48(16)
O4 Zn2 O2 89.18(17)
O8 Zn2 O2 87.30(16)
N2 Zn2 O6 98.83(17)
O4 Zn2 O6 86.87(18)
O8 Zn2 O6 89.28(18)
O2 Zn2 O6 159.66(16)
N2 Zn2 Zn1 173.02(13)
O4 Zn2 Zn1 82.29(11)
O8 Zn2 Zn1 76.83(10)
O2 Zn2 Zn1 85.47(10)
O6 Zn2 Zn1 74.23(11)
C100 O1 Zn1 134.6(4)
C100 O2 Zn2 119.0(4)
C200 O3 Zn1 129.8(4)
C200 O4 Zn2 123.4(4)
C300 O5 Zn1 120.3(3)
C300 O6 Zn2 133.7(3)
C400 O7 Zn1 124.6(4)
C400 O8 Zn2 131.7(3)
C1 N1 C5 117.7(5)
C1 N1 Zn1 122.1(4)
C5 N1 Zn1 120.1(4)
N1 C1 C2 122.9(5)
C1 C2 C3 120.7(5)
C4 C3 C2 116.2(5)
C4 C3 C6 119.5(5)
C2 C3 C6 124.2(5)
C3 C4 C5 119.9(5)
N1 C5 C4 122.4(5)
C7 C6 C3 124.2(5)
C6 C7 C8 125.4(5)
C9 C8 C13 117.9(5)
C9 C8 C7 118.6(5)
C13 C8 C7 123.4(5)
C10 C9 C8 120.3(6)
C11 C10 C9 122.3(6)
C10 C11 C12 119.0(5)
C13 C12 C11 119.6(6)
C12 C13 C8 120.9(5)
C14 N2 C18 117.1(4)
C14 N2 Zn2 120.7(3)
C18 N2 Zn2 122.0(4)
N2 C14 C15 124.4(5)
C14 C15 C16 118.7(6)
C17 C16 C15 117.5(5)
C17 C16 C19 121.9(5)
C15 C16 C19 120.4(5)
C18 C17 C16 119.3(5)
N2 C18 C17 122.9(5)
C20 C19 C16 125.8(5)
C19 C20 C21 127.1(5)
C22 C21 C26 118.6(5)
C22 C21 C20 122.1(5)
C26 C21 C20 119.3(5)
C21 C22 C23 120.2(5)
C24 C23 C22 121.9(6)
C23 C24 C25 119.3(5)
C26 C25 C24 118.2(5)
C25 C26 C21 121.7(5)
O1 C100 O2 126.1(5)
O1 C100 C101 117.6(5)
O2 C100 C101 116.2(5)
C102 C101 C106 117.6(5)
C102 C101 C100 121.8(5)
C106 C101 C100 120.1(5)
C101 C102 C103 117.9(5)
C104 C103 C102 125.7(5)
C103 C104 C105 119.3(5)
C106 C105 C104 119.0(5)
C101 C106 C105 120.5(5)
O3 C200 O4 126.8(5)
O3 C200 C201 115.7(4)
O4 C200 C201 117.4(5)
C202 C201 C206 118.3(5)
C202 C201 C200 122.2(5)
C206 C201 C200 119.5(4)
C201 C202 C203 120.3(5)
C202 C203 C204 119.4(5)
C205 C204 C203 120.4(6)
C204 C205 C206 122.5(5)
C205 C206 C201 119.1(5)
O6 C300 O5 125.4(5)
O6 C300 C301 116.5(4)
O5 C300 C301 118.0(4)
C302 C301 C306 120.5(5)
C302 C301 C300 120.5(4)
C306 C301 C300 119.0(4)
C303 C302 C301 123.0(5)
C302 C303 C304 114.5(4)
C305 C304 C303 120.5(5)
C304 C305 C306 120.5(5)
C305 C306 C301 120.7(5)
O7 C400 O8 124.6(5)
O7 C400 C401 116.5(5)
O8 C400 C401 118.9(4)
C402 C401 C406 119.7(5)
C402 C401 C400 121.6(4)
C406 C401 C400 118.6(5)
C401 C402 C403 122.1(5)
C402 C403 C404 117.3(5)
C405 C404 C403 118.9(5)
C404 C405 C406 121.3(5)
C405 C406 C401 120.6(5)

loop_
_geom_bond_atom_site_label_1
_geom_bond_atom_site_label_2
_geom_bond_distance
Zn1 O7 2.036(4)
Zn1 O3 2.037(4)
Zn1 N1 2.038(5)
Zn1 O5 2.049(4)
Zn1 O1 2.064(4)
Zn1 Zn2 2.9753(4)
Zn2 N2 2.015(4)
Zn2 O4 2.024(4)
Zn2 O8 2.026(4)
Zn2 O2 2.063(4)
Zn2 O6 2.073(4)
O1 C100 1.253(7)
O2 C100 1.258(6)
O3 C200 1.256(7)
O4 C200 1.264(6)
O5 C300 1.260(6)
O6 C300 1.258(6)
O7 C400 1.252(6)
O8 C400 1.260(7)
N1 C1 1.324(7)
N1 C5 1.338(8)
C1 C2 1.371(7)
C2 C3 1.382(8)
C3 C4 1.388(7)
C3 C6 1.464(7)
C4 C5 1.388(8)
C6 C7 1.347(7)
C7 C8 1.466(7)
C8 C9 1.398(8)
C8 C13 1.420(8)
C9 C10 1.384(7)
C10 C11 1.340(8)
C11 C12 1.438(8)
C12 C13 1.367(8)
N2 C14 1.344(7)
N2 C18 1.358(7)
C14 C15 1.372(8)
C15 C16 1.413(8)
C16 C17 1.409(8)
C16 C19 1.468(7)
C17 C18 1.383(7)
C19 C20 1.327(7)
C20 C21 1.470(7)
C21 C22 1.378(8)
C21 C26 1.392(7)
C22 C23 1.396(8)
C23 C24 1.347(8)
C24 C25 1.427(8)
C25 C26 1.395(7)
C100 C101 1.508(8)
C101 C102 1.380(7)
C101 C106 1.384(7)
C102 C103 1.426(8)
C103 C104 1.213(7)
C104 C105 1.408(7)
C105 C106 1.406(7)
C200 C201 1.506(8)
C201 C202 1.383(7)
C201 C206 1.422(7)
C202 C203 1.386(9)
C203 C204 1.414(7)
C204 C205 1.298(7)
C205 C206 1.384(9)
C300 C301 1.499(7)
C301 C302 1.396(7)
C301 C306 1.405(6)
C302 C303 1.359(8)
C303 C304 1.553(6)
C304 C305 1.366(7)
C305 C306 1.365(7)
C400 C401 1.493(8)
C401 C402 1.366(7)
C401 C406 1.402(6)
C402 C403 1.387(9)
C403 C404 1.487(7)
C404 C405 1.359(7)
C405 C406 1.379(8)

loop_
_publcif_info_datablock.id
_publcif_info_datablock.publ_exptl
_publcif_info_datablock.publ_geom
_publcif_info_datablock.structure
{56ebb3fa-0375-4492-92ea-a5e8f2bac126} ? ? ?
{0deee0d4-62fe-44b8-b627-a8f82577c45e} y y y
{45384792-03ce-47b2-9dfa-fe771d6c8c3d} y y y
{811fcb64-4c1d-4e7c-a93a-5fca62ea64ad} y y y
{de7238f1-df90-4c08-a363-6f7b83b6693f} y y y
{8ca0b96d-9976-4629-9ca5-5ad0475cfbfa} y y y

loop_
_publcif_info_exptl_table_extra_item
sin_theta_over_lambda_max
